data_2107268
loop_
_publ_author_name
'Weber, Oliver J.'
'Marshall, Kayleigh L.'
'Dyson, Lewis M.'
'Weller, Mark T.'

_publ_section_title
;
 Structural diversity in hybrid organic--inorganic lead iodide materials
;
_journal_issue 6
_journal_name_full 'Acta Crystallographica Section B'
_journal_page_first 668
_journal_page_last 678
_journal_paper_doi 10.1107/S2052520615019885
_journal_volume 71
_journal_year 2015
_chemical_formula_sum 'C10 H10 I4 N2 Pb'
_chemical_formula_weight 872.99
_chemical_name_common '4,4'-bipyridyl lead iodide'
_chemical_name_systematic
;
 ?
;
_space_group_crystal_system monoclinic
_space_group_IT_number 15
_space_group_name_Hall '-I 2ya'
_space_group_name_H-M_alt 'I 1 2/a 1'
_symmetry_space_group_name_Hall '-I 2ya'
_symmetry_space_group_name_H-M 'I 1 2/a 1'
_atom_sites_solution_hydrogens geom
_audit_creation_method SHELXL-2014
_cell_angle_alpha 90
_cell_angle_beta 90.434(4)
_cell_angle_gamma 90
_cell_formula_units_Z 4
_cell_length_a 7.7839(3)
_cell_length_b 14.1821(5)
_cell_length_c 15.3644(7)
_cell_measurement_temperature 150(2)
_cell_volume 1696.06(12)
_computing_structure_refinement 'SHELXL-2014 (Sheldrick, 2014)'
_diffrn_ambient_temperature 150(2)
_diffrn_measured_fraction_theta_full 'ACTA 50'
_diffrn_measured_fraction_theta_max 0.730
_diffrn_measurement_device_type 'SuperNova, Dual, Cu at zero, EosS2'
_diffrn_radiation_type MoK\a
_diffrn_radiation_wavelength 0.71073
_diffrn_reflns_av_R_equivalents 0.0232
_diffrn_reflns_limit_h_max 6
_diffrn_reflns_limit_h_min -10
_diffrn_reflns_limit_k_max 15
_diffrn_reflns_limit_k_min -17
_diffrn_reflns_limit_l_max 20
_diffrn_reflns_limit_l_min -13
_diffrn_reflns_number 2612
_diffrn_reflns_theta_full 25.242
_diffrn_reflns_theta_max 29.004
_diffrn_reflns_theta_min 3.911
_exptl_absorpt_coefficient_mu 17.212
_exptl_absorpt_correction_T_max 1.00000
_exptl_absorpt_correction_T_min 0.79148
_exptl_absorpt_correction_type multi-scan
_exptl_crystal_colour black
_exptl_crystal_density_diffrn 3.419
_exptl_crystal_description block
_exptl_crystal_F_000 1512
_exptl_crystal_size_max 0.3
_exptl_crystal_size_mid 0.2
_exptl_crystal_size_min 0.1
_refine_diff_density_max 0.803
_refine_diff_density_min -1.076
_refine_ls_extinction_method none
_refine_ls_goodness_of_fit_ref 0.974
_refine_ls_hydrogen_treatment constr
_refine_ls_matrix_type full
_refine_ls_number_parameters 78
_refine_ls_number_reflns 1652
_refine_ls_number_restraints 0
_refine_ls_restrained_S_all 0.974
_refine_ls_R_factor_all 0.0342
_refine_ls_R_factor_gt 0.0284
_refine_ls_shift/su_max 0.004
_refine_ls_shift/su_mean 0.001
_refine_ls_structure_factor_coef Fsqd
_refine_ls_weighting_details 'w=1/[\s^2^(Fo^2^)+(0.0156P)^2^] where P=(Fo^2^+2Fc^2^)/3'
_refine_ls_weighting_scheme calc
_refine_ls_wR_factor_gt 0.0513
_refine_ls_wR_factor_ref 0.0542
_reflns_number_gt 1440
_reflns_number_total 1652
_reflns_threshold_expression 'I > 2\s(I)'
_cod_data_source_file ps5046sup1.cif
_cod_data_source_block shelx3
_cod_database_code 2107268
_shelx_space_group_comment
;
The symmetry employed for this shelxl refinement is uniquely defined
by the following loop, which should always be used as a source of
symmetry information in preference to the above space-group names.
They are only intended as comments.
;
_shelxl_version_number 201.4

loop_
_space_group_symop_operation_xyz
'x, y, z'
'-x+1/2, y, -z'
'x+1/2, y+1/2, z+1/2'
'-x+1, y+1/2, -z+1/2'
'-x, -y, -z'
'x-1/2, -y, z'
'-x+1/2, -y+1/2, -z+1/2'
'x, -y+1/2, z+1/2'

loop_
_atom_site_type_symbol
_atom_site_label
_atom_site_fract_x
_atom_site_fract_y
_atom_site_fract_z
_atom_site_U_iso_or_equiv
_atom_site_adp_type
_atom_site_calc_flag
_atom_site_occupancy
N N1 0.4173(7) 0.4150(4) 0.2922(4) 0.0175(13) Uani d 1
H H1 0.4583 0.4144 0.2404 0.021 Uiso calc 1
C C5 0.2874(7) 0.4170(4) 0.4560(4) 0.0109(14) Uani d 1
C C6 0.2876(8) 0.4990(5) 0.4047(4) 0.0166(15) Uani d 1
H H6 0.2438 0.5551 0.4265 0.020 Uiso calc 1
C C3 0.4218(8) 0.3350(5) 0.3381(5) 0.0194(15) Uani d 1
H H3 0.4687 0.2804 0.3146 0.023 Uiso calc 1
C C1 0.3530(8) 0.4956(5) 0.3223(5) 0.0201(16) Uani d 1
H H1A 0.3524 0.5492 0.2875 0.024 Uiso calc 1
C C4 0.3558(8) 0.3351(5) 0.4208(4) 0.0200(16) Uani d 1
H H4 0.3569 0.2799 0.4535 0.024 Uiso calc 1
Pb Pb1 0.7500 0.09143(3) 0.5000 0.01449(10) Uani d 1
I I2 0.41522(5) 0.07270(3) 0.37607(3) 0.01553(12) Uani d 1
I I3 0.59764(6) 0.25714(3) 0.12524(3) 0.01971(13) Uani d 1

loop_
_atom_site_aniso_label
_atom_site_aniso_U_11
_atom_site_aniso_U_22
_atom_site_aniso_U_33
_atom_site_aniso_U_12
_atom_site_aniso_U_13
_atom_site_aniso_U_23
N1 0.021(3) 0.023(3) 0.008(3) -0.002(3) 0.006(2) 0.002(3)
C5 0.004(3) 0.018(3) 0.011(4) -0.003(3) -0.005(3) 0.002(3)
C6 0.017(3) 0.017(3) 0.016(4) 0.003(3) -0.002(3) -0.003(3)
C3 0.024(3) 0.014(3) 0.020(4) 0.000(3) 0.000(3) 0.000(3)
C1 0.022(3) 0.020(4) 0.019(4) 0.004(3) -0.001(3) 0.005(3)
C4 0.024(3) 0.015(3) 0.021(4) -0.002(3) 0.001(3) 0.005(3)
Pb1 0.01533(17) 0.01623(19) 0.0119(2) 0.000 0.00130(15) 0.000
I2 0.0171(2) 0.0158(2) 0.0137(2) -0.00084(19) -0.00030(18) 0.00046(18)
I3 0.0256(2) 0.0183(2) 0.0154(3) -0.0005(2) 0.0055(2) 0.00202(19)

loop_
_atom_type_symbol
_atom_type_description
_atom_type_scat_dispersion_real
_atom_type_scat_dispersion_imag
_atom_type_scat_source
C C 0.0033 0.0016 'International Tables Vol C Tables 4.2.6.8 and 6.1.1.4'
H H 0.0000 0.0000 'International Tables Vol C Tables 4.2.6.8 and 6.1.1.4'
N N 0.0061 0.0033 'International Tables Vol C Tables 4.2.6.8 and 6.1.1.4'
I I -0.4742 1.8119 'International Tables Vol C Tables 4.2.6.8 and 6.1.1.4'
Pb Pb -3.3944 10.1111 'International Tables Vol C Tables 4.2.6.8 and 6.1.1.4'

loop_
_geom_angle_atom_site_label_1
_geom_angle_atom_site_label_2
_geom_angle_atom_site_label_3
_geom_angle_site_symmetry_1
_geom_angle_site_symmetry_3
_geom_angle
C1 N1 C3 . . 123.6(6)
C4 C5 C6 . . 118.1(6)
C4 C5 C5 . 2_556 120.8(4)
C6 C5 C5 . 2_556 121.1(4)
C1 C6 C5 . . 119.4(6)
N1 C3 C4 . . 118.6(7)
N1 C1 C6 . . 119.6(7)
C3 C4 C5 . . 120.6(6)
I3 Pb1 I3 8 7_655 93.124(19)
I3 Pb1 I2 8 . 96.397(12)
I3 Pb1 I2 7_655 . 90.102(12)
I3 Pb1 I2 8 2_656 90.103(12)
I3 Pb1 I2 7_655 2_656 96.398(12)
I2 Pb1 I2 . 2_656 170.55(2)
I3 Pb1 I2 8 6_655 177.502(13)
I3 Pb1 I2 7_655 6_655 88.735(12)
I2 Pb1 I2 . 6_655 85.261(11)
I2 Pb1 I2 2_656 6_655 88.031(12)
I3 Pb1 I2 8 5_656 88.735(12)
I3 Pb1 I2 7_655 5_656 177.501(13)
I2 Pb1 I2 . 5_656 88.031(12)
I2 Pb1 I2 2_656 5_656 85.260(11)
I2 Pb1 I2 6_655 5_656 89.456(18)
Pb1 I2 Pb1 . 5_656 91.969(12)

loop_
_geom_bond_atom_site_label_1
_geom_bond_atom_site_label_2
_geom_bond_site_symmetry_2
_geom_bond_distance
N1 C1 . 1.333(8)
N1 C3 . 1.336(8)
C5 C4 . 1.389(9)
C5 C6 . 1.405(9)
C5 C5 2_556 1.476(12)
C6 C1 . 1.369(9)
C3 C4 . 1.374(9)
Pb1 I3 8 3.1233(5)
Pb1 I3 7_655 3.1234(5)
Pb1 I2 . 3.2267(4)
Pb1 I2 2_656 3.2267(4)
Pb1 I2 6_655 3.2765(5)
Pb1 I2 5_656 3.2765(5)
I2 Pb1 5_656 3.2765(5)
I3 Pb1 7_655 3.1233(5)

loop_
_geom_hbond_atom_site_label_D
_geom_hbond_atom_site_label_H
_geom_hbond_atom_site_label_A
_geom_hbond_site_symmetry_A
_geom_hbond_distance_DH
_geom_hbond_distance_HA
_geom_hbond_distance_DA
_geom_hbond_angle_DHA
N1 H1 I2 4 0.86 3.04 3.666(5) 131.5
N1 H1 I3 . 0.86 3.05 3.690(6) 132.8
C6 H6 I3 4 0.93 3.22 3.797(7) 122.0
C3 H3 I2 . 0.93 3.12 3.765(7) 127.9
C3 H3 I3 . 0.93 3.10 3.722(7) 125.7
C1 H1A I2 4 0.93 3.13 3.718(7) 123.3
C1 H1A I3 4 0.93 3.26 3.815(7) 120.2
C4 H4 I2 . 0.93 3.20 3.813(7) 124.9
C4 H4 I3 8 0.93 3.27 3.877(7) 125.0

_cod_database_fobs_code 2107268
